data_4086970
loop_
_publ_author_name
'Meier, Martin'
'Tan, Tristan Tsai Yuan'
'Hahn, F. Ekkehardt'
'Huynh, Han Vinh'

_publ_section_title
;
 Donor Strength Determination of Benzoxazolin-2-ylidene,
 Benzobisoxazolin-2-ylidene, and Their Isocyanide Precursors by 13C NMR
 Spectroscopy of Their PdII and AuI Complexes
;
_journal_issue 2
_journal_name_full Organometallics
_journal_page_first 275
_journal_paper_doi 10.1021/acs.organomet.6b00736
_journal_volume 36
_journal_year 2017
_chemical_formula_sum 'C29 H43 Br2 N3 O Pd Si'
_chemical_formula_weight 743.97
_space_group_crystal_system monoclinic
_space_group_IT_number 14
_space_group_name_Hall '-P 2yn'
_space_group_name_H-M_alt 'P 1 21/n 1'
_symmetry_space_group_name_Hall '-P 2yn'
_symmetry_space_group_name_H-M 'P 1 21/n 1'
_atom_sites_solution_hydrogens geom
_audit_creation_method SHELXL-2014/7
_cell_angle_alpha 90
_cell_angle_beta 98.3290(10)
_cell_angle_gamma 90
_cell_formula_units_Z 4
_cell_length_a 11.0405(2)
_cell_length_b 19.4798(4)
_cell_length_c 14.9316(3)
_cell_measurement_reflns_used 9911
_cell_measurement_temperature 100(2)
_cell_measurement_theta_max 26.51
_cell_measurement_theta_min 3.27
_cell_volume 3177.42(11)
_computing_cell_refinement 'Bruker SMART'
_computing_data_collection 'Bruker SMART'
_computing_data_reduction 'Bruker SAINT'
_computing_molecular_graphics 'Bruker SHELXTL'
_computing_publication_material 'Bruker SHELXTL'
_computing_structure_refinement 'Bruker SHELXTL'
_computing_structure_solution 'Bruker SHELXTL'
_diffrn_ambient_temperature 100(2)
_diffrn_measured_fraction_theta_full 0.997
_diffrn_measured_fraction_theta_max 0.993
_diffrn_measurement_device_type 'CCD area detector'
_diffrn_measurement_method 'phi and omega scans'
_diffrn_radiation_monochromator graphite
_diffrn_radiation_source 'sealed tube'
_diffrn_radiation_type MoK\a
_diffrn_radiation_wavelength 0.71073
_diffrn_reflns_av_R_equivalents 0.0713
_diffrn_reflns_av_unetI/netI 0.0449
_diffrn_reflns_Laue_measured_fraction_full 0.997
_diffrn_reflns_Laue_measured_fraction_max 0.993
_diffrn_reflns_limit_h_max 15
_diffrn_reflns_limit_h_min -15
_diffrn_reflns_limit_k_max 27
_diffrn_reflns_limit_k_min -27
_diffrn_reflns_limit_l_max 21
_diffrn_reflns_limit_l_min -21
_diffrn_reflns_number 75232
_diffrn_reflns_point_group_measured_fraction_full 0.997
_diffrn_reflns_point_group_measured_fraction_max 0.993
_diffrn_reflns_theta_full 25.242
_diffrn_reflns_theta_max 30.721
_diffrn_reflns_theta_min 3.650
_exptl_absorpt_coefficient_mu 3.163
_exptl_absorpt_correction_T_max 0.7461
_exptl_absorpt_correction_T_min 0.5968
_exptl_absorpt_correction_type multi-scan
_exptl_absorpt_process_details SADABS-2008/1
_exptl_crystal_colour Yellow
_exptl_crystal_density_diffrn 1.555
_exptl_crystal_description Plate
_exptl_crystal_F_000 1504
_exptl_crystal_size_max 0.350
_exptl_crystal_size_mid 0.164
_exptl_crystal_size_min 0.150
_refine_diff_density_max 0.570
_refine_diff_density_min -1.221
_refine_diff_density_rms 0.106
_refine_ls_extinction_method none
_refine_ls_goodness_of_fit_ref 1.034
_refine_ls_hydrogen_treatment constr
_refine_ls_matrix_type full
_refine_ls_number_parameters 344
_refine_ls_number_reflns 9830
_refine_ls_number_restraints 0
_refine_ls_restrained_S_all 1.034
_refine_ls_R_factor_all 0.0565
_refine_ls_R_factor_gt 0.0341
_refine_ls_shift/su_max 0.001
_refine_ls_shift/su_mean 0.000
_refine_ls_structure_factor_coef Fsqd
_refine_ls_weighting_details 'w=1/[\s^2^(Fo^2^)+(0.0291P)^2^+2.0245P] where P=(Fo^2^+2Fc^2^)/3'
_refine_ls_weighting_scheme calc
_refine_ls_wR_factor_gt 0.0700
_refine_ls_wR_factor_ref 0.0771
_reflns_Friedel_coverage 0.000
_reflns_number_gt 7450
_reflns_number_total 9830
_reflns_threshold_expression 'I > 2\s(I)'
_cod_data_source_file om6b00736_si_002.cif
_cod_data_source_block 5
_cod_depositor_comments
;
The following automatic conversions were performed:

'_exptl_absorpt_correction_type' value 'Multi-scan' changed to
'multi-scan' according to
/usr/data/users/saulius/crontab/automatic-downloads/current/ACS/lib/dictionaries/cif_core.dic
dictionary named 'cif_core.dic' version 2.4.2 from 2011-04-26.

Automatic conversion script
Id: cif_fix_values 4268 2015-11-12 08:31:59Z antanas 
;
_cod_database_code 4086970
_shelx_shelxl_version_number 2014/7
_shelx_space_group_comment
;
The symmetry employed for this shelxl refinement is uniquely defined
by the following loop, which should always be used as a source of
symmetry information in preference to the above space-group names.
They are only intended as comments.
;
_shelx_estimated_absorpt_t_min 0.404
_shelx_estimated_absorpt_t_max 0.648

loop_
_space_group_symop_operation_xyz
'x, y, z'
'-x+1/2, y+1/2, -z+1/2'
'-x, -y, -z'
'x-1/2, -y-1/2, z-1/2'

loop_
_atom_site_label
_atom_site_type_symbol
_atom_site_fract_x
_atom_site_fract_y
_atom_site_fract_z
_atom_site_U_iso_or_equiv
_atom_site_adp_type
_atom_site_occupancy
_atom_site_site_symmetry_order
_atom_site_calc_flag
_atom_site_refinement_flags_posn
_atom_site_refinement_flags_adp
Pd1 Pd 0.49259(2) 0.65727(2) 0.42592(2) 0.01438(5) Uani 1 1 d . .
Br1 Br 0.43995(2) 0.69197(2) 0.57166(2) 0.03099(7) Uani 1 1 d . .
Br2 Br 0.53609(2) 0.61431(2) 0.28186(2) 0.03103(7) Uani 1 1 d . .
Si1 Si 0.73170(6) 0.89162(3) 0.45881(5) 0.01752(14) Uani 1 1 d . .
O1 O 0.79601(15) 0.82549(9) 0.51915(12) 0.0221(4) Uani 1 1 d . .
N1 N 0.24982(17) 0.58669(10) 0.39285(13) 0.0146(4) Uani 1 1 d . .
N2 N 0.23848(17) 0.69147(10) 0.34081(13) 0.0146(4) Uani 1 1 d . .
C14 C 0.6695(2) 0.67621(12) 0.46660(16) 0.0172(5) Uani 1 1 d . .
C1 C 0.3150(2) 0.64376(12) 0.38322(15) 0.0151(4) Uani 1 1 d . .
C2 C 0.1199(2) 0.66470(12) 0.32342(15) 0.0146(4) Uani 1 1 d . .
C3 C 0.0087(2) 0.69295(13) 0.28378(16) 0.0189(5) Uani 1 1 d . .
H3 H 0.0037 0.7385 0.2607 0.023 Uiso 1 1 calc R U
C4 C -0.0938(2) 0.65157(14) 0.27964(17) 0.0225(5) Uani 1 1 d . .
H4 H -0.1711 0.6693 0.2536 0.027 Uiso 1 1 calc R U
C5 C -0.0868(2) 0.58449(14) 0.31258(17) 0.0224(5) Uani 1 1 d . .
H5 H -0.1594 0.5578 0.3086 0.027 Uiso 1 1 calc R U
C6 C 0.0235(2) 0.55589(13) 0.35097(16) 0.0198(5) Uani 1 1 d . .
H6 H 0.0283 0.5100 0.3727 0.024 Uiso 1 1 calc R U
C7 C 0.1273(2) 0.59743(12) 0.35636(15) 0.0150(4) Uani 1 1 d . .
C11 C 0.2821(2) 0.75917(12) 0.31368(16) 0.0168(5) Uani 1 1 d . .
H11 H 0.3720 0.7610 0.3357 0.020 Uiso 1 1 calc R U
C13 C 0.2669(3) 0.76473(14) 0.21188(17) 0.0271(6) Uani 1 1 d . .
H13A H 0.3072 0.7257 0.1872 0.041 Uiso 1 1 calc R U
H13B H 0.3040 0.8076 0.1948 0.041 Uiso 1 1 calc R U
H13C H 0.1795 0.7645 0.1875 0.041 Uiso 1 1 calc R U
C12 C 0.2241(3) 0.81770(14) 0.3592(2) 0.0365(7) Uani 1 1 d . .
H12A H 0.1354 0.8175 0.3399 0.055 Uiso 1 1 calc R U
H12B H 0.2582 0.8614 0.3421 0.055 Uiso 1 1 calc R U
H12C H 0.2412 0.8121 0.4251 0.055 Uiso 1 1 calc R U
C8 C 0.3050(2) 0.52347(12) 0.43595(16) 0.0190(5) Uani 1 1 d . .
H8 H 0.3942 0.5332 0.4539 0.023 Uiso 1 1 calc R U
C9 C 0.2535(3) 0.50782(14) 0.52226(17) 0.0258(6) Uani 1 1 d . .
H9A H 0.2603 0.5486 0.5610 0.039 Uiso 1 1 calc R U
H9B H 0.2995 0.4699 0.5542 0.039 Uiso 1 1 calc R U
H9C H 0.1672 0.4948 0.5074 0.039 Uiso 1 1 calc R U
C10 C 0.2961(3) 0.46440(13) 0.36812(18) 0.0264(6) Uani 1 1 d . .
H10A H 0.2100 0.4517 0.3508 0.040 Uiso 1 1 calc R U
H10B H 0.3418 0.4248 0.3958 0.040 Uiso 1 1 calc R U
H10C H 0.3306 0.4788 0.3142 0.040 Uiso 1 1 calc R U
N3 N 0.77061(18) 0.69003(10) 0.48732(13) 0.0167(4) Uani 1 1 d . .
C15 C 0.8879(2) 0.71666(12) 0.51320(15) 0.0142(4) Uani 1 1 d . .
C16 C 0.9885(2) 0.67312(13) 0.52587(17) 0.0194(5) Uani 1 1 d . .
H16 H 0.9786 0.6251 0.5168 0.023 Uiso 1 1 calc R U
C17 C 1.1036(2) 0.70107(14) 0.55202(17) 0.0218(5) Uani 1 1 d . .
H17 H 1.1740 0.6724 0.5602 0.026 Uiso 1 1 calc R U
C18 C 1.1151(2) 0.77122(14) 0.56618(17) 0.0231(5) Uani 1 1 d . .
H18 H 1.1940 0.7902 0.5851 0.028 Uiso 1 1 calc R U
C19 C 1.0147(2) 0.81415(14) 0.55345(17) 0.0224(5) Uani 1 1 d . .
H19 H 1.0249 0.8621 0.5634 0.027 Uiso 1 1 calc R U
C20 C 0.8985(2) 0.78728(12) 0.52604(16) 0.0168(5) Uani 1 1 d . .
C21 C 0.6307(3) 0.85152(14) 0.36130(19) 0.0324(7) Uani 1 1 d . .
H21 H 0.5744 0.8202 0.3888 0.039 Uiso 1 1 calc R U
C22 C 0.6979(4) 0.80566(16) 0.3005(2) 0.0491(10) Uani 1 1 d . .
H22A H 0.6389 0.7751 0.2649 0.074 Uiso 1 1 calc R U
H22B H 0.7598 0.7782 0.3383 0.074 Uiso 1 1 calc R U
H22C H 0.7377 0.8345 0.2596 0.074 Uiso 1 1 calc R U
C23 C 0.5473(3) 0.90275(18) 0.3034(2) 0.0526(10) Uani 1 1 d . .
H23A H 0.5969 0.9320 0.2696 0.079 Uiso 1 1 calc R U
H23B H 0.5044 0.9313 0.3429 0.079 Uiso 1 1 calc R U
H23C H 0.4872 0.8776 0.2609 0.079 Uiso 1 1 calc R U
C24 C 0.6394(2) 0.93428(14) 0.53881(18) 0.0267(6) Uani 1 1 d . .
H24 H 0.6018 0.9764 0.5083 0.032 Uiso 1 1 calc R U
C26 C 0.5347(3) 0.88838(17) 0.5613(2) 0.0428(8) Uani 1 1 d . .
H26A H 0.5684 0.8451 0.5876 0.064 Uiso 1 1 calc R U
H26B H 0.4782 0.8788 0.5058 0.064 Uiso 1 1 calc R U
H26C H 0.4906 0.9120 0.6048 0.064 Uiso 1 1 calc R U
C25 C 0.7207(3) 0.95701(17) 0.6256(2) 0.0427(8) Uani 1 1 d . .
H25A H 0.6707 0.9808 0.6650 0.064 Uiso 1 1 calc R U
H25B H 0.7844 0.9881 0.6103 0.064 Uiso 1 1 calc R U
H25C H 0.7590 0.9167 0.6571 0.064 Uiso 1 1 calc R U
C27 C 0.8503(2) 0.95258(14) 0.4283(2) 0.0277(6) Uani 1 1 d . .
H27 H 0.9107 0.9595 0.4842 0.033 Uiso 1 1 calc R U
C29 C 0.7940(3) 1.02330(14) 0.4020(2) 0.0353(7) Uani 1 1 d . .
H29A H 0.8545 1.0520 0.3776 0.053 Uiso 1 1 calc R U
H29B H 0.7699 1.0455 0.4556 0.053 Uiso 1 1 calc R U
H29C H 0.7218 1.0175 0.3560 0.053 Uiso 1 1 calc R U
C28 C 0.9227(3) 0.92716(19) 0.3550(3) 0.0483(9) Uani 1 1 d . .
H28A H 0.8685 0.9245 0.2970 0.073 Uiso 1 1 calc R U
H28B H 0.9562 0.8815 0.3714 0.073 Uiso 1 1 calc R U
H28C H 0.9898 0.9591 0.3496 0.073 Uiso 1 1 calc R U

loop_
_atom_site_aniso_label
_atom_site_aniso_U_11
_atom_site_aniso_U_22
_atom_site_aniso_U_33
_atom_site_aniso_U_23
_atom_site_aniso_U_13
_atom_site_aniso_U_12
Pd1 0.01012(8) 0.01523(8) 0.01743(9) 0.00179(7) 0.00080(6) -0.00028(7)
Br1 0.01717(13) 0.04843(18) 0.02685(15) -0.01383(12) 0.00144(11) -0.00082(12)
Br2 0.02182(14) 0.04964(18) 0.02227(14) -0.00477(12) 0.00534(11) 0.00095(12)
Si1 0.0173(3) 0.0153(3) 0.0198(3) 0.0014(3) 0.0023(3) 0.0003(3)
O1 0.0185(9) 0.0193(9) 0.0300(10) 0.0057(7) 0.0091(7) 0.0060(7)
N1 0.0125(9) 0.0137(9) 0.0175(10) 0.0015(7) 0.0016(7) -0.0011(7)
N2 0.0127(9) 0.0159(9) 0.0152(9) 0.0024(7) 0.0018(7) -0.0008(7)
C14 0.0168(11) 0.0148(11) 0.0205(12) 0.0026(9) 0.0041(9) 0.0012(9)
C1 0.0132(10) 0.0175(11) 0.0147(11) 0.0020(8) 0.0025(8) 0.0006(8)
C2 0.0130(10) 0.0172(11) 0.0137(10) -0.0003(8) 0.0023(8) -0.0007(9)
C3 0.0175(11) 0.0238(13) 0.0151(11) 0.0029(9) 0.0012(9) 0.0034(10)
C4 0.0155(11) 0.0339(14) 0.0173(12) 0.0000(10) -0.0004(9) 0.0042(10)
C5 0.0150(11) 0.0328(14) 0.0197(12) -0.0041(10) 0.0036(9) -0.0071(10)
C6 0.0185(12) 0.0205(12) 0.0203(12) -0.0023(9) 0.0026(10) -0.0047(10)
C7 0.0133(10) 0.0179(11) 0.0136(11) 0.0007(8) 0.0016(8) -0.0002(9)
C11 0.0162(11) 0.0152(11) 0.0196(12) 0.0024(9) 0.0045(9) -0.0014(9)
C13 0.0368(15) 0.0266(14) 0.0178(13) 0.0049(10) 0.0039(11) -0.0094(12)
C12 0.0494(19) 0.0177(13) 0.0490(19) -0.0028(13) 0.0289(16) -0.0017(13)
C8 0.0187(11) 0.0155(11) 0.0221(12) 0.0054(9) 0.0010(9) 0.0007(9)
C9 0.0336(15) 0.0213(13) 0.0222(13) 0.0078(10) 0.0026(11) 0.0016(11)
C10 0.0315(14) 0.0192(13) 0.0285(14) 0.0017(10) 0.0047(11) 0.0062(11)
N3 0.0155(9) 0.0150(10) 0.0195(10) 0.0006(8) 0.0021(8) -0.0006(8)
C15 0.0101(10) 0.0202(11) 0.0118(10) -0.0009(8) 0.0003(8) -0.0008(9)
C16 0.0170(11) 0.0217(12) 0.0197(12) -0.0008(9) 0.0038(9) 0.0024(9)
C17 0.0139(11) 0.0339(14) 0.0174(12) 0.0015(10) 0.0015(9) 0.0053(10)
C18 0.0156(11) 0.0358(15) 0.0169(12) 0.0001(10) -0.0008(9) -0.0067(11)
C19 0.0230(13) 0.0223(13) 0.0215(13) -0.0016(10) 0.0021(10) -0.0051(10)
C20 0.0156(11) 0.0200(12) 0.0153(11) 0.0013(9) 0.0040(9) 0.0021(9)
C21 0.0430(17) 0.0234(14) 0.0273(15) 0.0044(11) -0.0064(13) -0.0120(12)
C22 0.097(3) 0.0285(17) 0.0205(15) -0.0029(12) 0.0035(17) -0.0054(18)
C23 0.055(2) 0.0390(19) 0.052(2) 0.0126(16) -0.0312(18) -0.0143(17)
C24 0.0274(14) 0.0264(14) 0.0271(14) 0.0059(11) 0.0071(11) 0.0094(11)
C26 0.0345(17) 0.0445(19) 0.054(2) 0.0187(16) 0.0232(16) 0.0121(14)
C25 0.060(2) 0.0380(18) 0.0307(17) -0.0086(13) 0.0088(15) 0.0147(16)
C27 0.0218(13) 0.0281(14) 0.0329(15) 0.0067(11) 0.0025(11) -0.0047(11)
C29 0.0370(16) 0.0243(14) 0.0425(18) 0.0091(13) -0.0019(14) -0.0108(13)
C28 0.0413(19) 0.050(2) 0.061(2) 0.0171(18) 0.0299(17) 0.0034(16)

loop_
_atom_type_symbol
_atom_type_description
_atom_type_scat_dispersion_real
_atom_type_scat_dispersion_imag
_atom_type_scat_source
C C 0.0033 0.0016 'International Tables Vol C Tables 4.2.6.8 and 6.1.1.4'
H H 0.0000 0.0000 'International Tables Vol C Tables 4.2.6.8 and 6.1.1.4'
N N 0.0061 0.0033 'International Tables Vol C Tables 4.2.6.8 and 6.1.1.4'
O O 0.0106 0.0060 'International Tables Vol C Tables 4.2.6.8 and 6.1.1.4'
Si Si 0.0817 0.0704 'International Tables Vol C Tables 4.2.6.8 and 6.1.1.4'
Br Br -0.2901 2.4595 'International Tables Vol C Tables 4.2.6.8 and 6.1.1.4'
Pd Pd -0.9988 1.0072 'International Tables Vol C Tables 4.2.6.8 and 6.1.1.4'

loop_
_geom_angle_atom_site_label_1
_geom_angle_atom_site_label_2
_geom_angle_atom_site_label_3
_geom_angle
C1 Pd1 C14 176.84(9)
C1 Pd1 Br2 89.01(7)
C14 Pd1 Br2 91.32(7)
C1 Pd1 Br1 88.36(7)
C14 Pd1 Br1 91.52(7)
Br2 Pd1 Br1 175.429(13)
O1 Si1 C21 104.86(11)
O1 Si1 C27 111.28(11)
C21 Si1 C27 115.74(13)
O1 Si1 C24 103.07(11)
C21 Si1 C24 111.31(14)
C27 Si1 C24 109.77(13)
C20 O1 Si1 139.01(16)
C1 N1 C7 109.70(19)
C1 N1 C8 122.84(19)
C7 N1 C8 127.46(19)
C1 N2 C2 109.62(19)
C1 N2 C11 122.37(19)
C2 N2 C11 127.90(19)
N3 C14 Pd1 176.5(2)
N1 C1 N2 108.15(19)
N1 C1 Pd1 126.40(16)
N2 C1 Pd1 125.44(16)
C3 C2 C7 121.5(2)
C3 C2 N2 132.4(2)
C7 C2 N2 106.17(19)
C4 C3 C2 116.9(2)
C4 C3 H3 121.5
C2 C3 H3 121.5
C3 C4 C5 121.8(2)
C3 C4 H4 119.1
C5 C4 H4 119.1
C6 C5 C4 121.5(2)
C6 C5 H5 119.2
C4 C5 H5 119.2
C5 C6 C7 117.1(2)
C5 C6 H6 121.4
C7 C6 H6 121.4
C6 C7 C2 121.1(2)
C6 C7 N1 132.5(2)
C2 C7 N1 106.36(19)
N2 C11 C13 110.28(19)
N2 C11 C12 111.8(2)
C13 C11 C12 113.9(2)
N2 C11 H11 106.8
C13 C11 H11 106.8
C12 C11 H11 106.8
C11 C13 H13A 109.5
C11 C13 H13B 109.5
H13A C13 H13B 109.5
C11 C13 H13C 109.5
H13A C13 H13C 109.5
H13B C13 H13C 109.5
C11 C12 H12A 109.5
C11 C12 H12B 109.5
H12A C12 H12B 109.5
C11 C12 H12C 109.5
H12A C12 H12C 109.5
H12B C12 H12C 109.5
N1 C8 C9 110.87(19)
N1 C8 C10 110.8(2)
C9 C8 C10 114.6(2)
N1 C8 H8 106.7
C9 C8 H8 106.7
C10 C8 H8 106.7
C8 C9 H9A 109.5
C8 C9 H9B 109.5
H9A C9 H9B 109.5
C8 C9 H9C 109.5
H9A C9 H9C 109.5
H9B C9 H9C 109.5
C8 C10 H10A 109.5
C8 C10 H10B 109.5
H10A C10 H10B 109.5
C8 C10 H10C 109.5
H10A C10 H10C 109.5
H10B C10 H10C 109.5
C14 N3 C15 171.7(2)
C16 C15 C20 122.4(2)
C16 C15 N3 120.1(2)
C20 C15 N3 117.5(2)
C17 C16 C15 118.8(2)
C17 C16 H16 120.6
C15 C16 H16 120.6
C18 C17 C16 119.4(2)
C18 C17 H17 120.3
C16 C17 H17 120.3
C19 C18 C17 121.5(2)
C19 C18 H18 119.3
C17 C18 H18 119.3
C18 C19 C20 120.1(2)
C18 C19 H19 120.0
C20 C19 H19 120.0
O1 C20 C19 122.9(2)
O1 C20 C15 118.9(2)
C19 C20 C15 117.9(2)
C23 C21 C22 110.3(3)
C23 C21 Si1 114.0(2)
C22 C21 Si1 114.7(2)
C23 C21 H21 105.7
C22 C21 H21 105.7
Si1 C21 H21 105.7
C21 C22 H22A 109.5
C21 C22 H22B 109.5
H22A C22 H22B 109.5
C21 C22 H22C 109.5
H22A C22 H22C 109.5
H22B C22 H22C 109.5
C21 C23 H23A 109.5
C21 C23 H23B 109.5
H23A C23 H23B 109.5
C21 C23 H23C 109.5
H23A C23 H23C 109.5
H23B C23 H23C 109.5
C25 C24 C26 110.5(3)
C25 C24 Si1 111.2(2)
C26 C24 Si1 112.2(2)
C25 C24 H24 107.6
C26 C24 H24 107.6
Si1 C24 H24 107.6
C24 C26 H26A 109.5
C24 C26 H26B 109.5
H26A C26 H26B 109.5
C24 C26 H26C 109.5
H26A C26 H26C 109.5
H26B C26 H26C 109.5
C24 C25 H25A 109.5
C24 C25 H25B 109.5
H25A C25 H25B 109.5
C24 C25 H25C 109.5
H25A C25 H25C 109.5
H25B C25 H25C 109.5
C28 C27 C29 110.0(2)
C28 C27 Si1 115.2(2)
C29 C27 Si1 111.04(19)
C28 C27 H27 106.7
C29 C27 H27 106.7
Si1 C27 H27 106.7
C27 C29 H29A 109.5
C27 C29 H29B 109.5
H29A C29 H29B 109.5
C27 C29 H29C 109.5
H29A C29 H29C 109.5
H29B C29 H29C 109.5
C27 C28 H28A 109.5
C27 C28 H28B 109.5
H28A C28 H28B 109.5
C27 C28 H28C 109.5
H28A C28 H28C 109.5
H28B C28 H28C 109.5

loop_
_geom_bond_atom_site_label_1
_geom_bond_atom_site_label_2
_geom_bond_distance
Pd1 C1 1.989(2)
Pd1 C14 1.994(2)
Pd1 Br2 2.4202(3)
Pd1 Br1 2.4283(3)
Si1 O1 1.6702(18)
Si1 C21 1.872(3)
Si1 C27 1.872(3)
Si1 C24 1.873(3)
O1 C20 1.346(3)
N1 C1 1.343(3)
N1 C7 1.399(3)
N1 C8 1.479(3)
N2 C1 1.350(3)
N2 C2 1.398(3)
N2 C11 1.480(3)
C14 N3 1.146(3)
C2 C3 1.396(3)
C2 C7 1.398(3)
C3 C4 1.384(3)
C3 H3 0.9500
C4 C5 1.394(4)
C4 H4 0.9500
C5 C6 1.386(3)
C5 H5 0.9500
C6 C7 1.396(3)
C6 H6 0.9500
C11 C13 1.509(3)
C11 C12 1.516(3)
C11 H11 1.0000
C13 H13A 0.9800
C13 H13B 0.9800
C13 H13C 0.9800
C12 H12A 0.9800
C12 H12B 0.9800
C12 H12C 0.9800
C8 C9 1.513(3)
C8 C10 1.527(3)
C8 H8 1.0000
C9 H9A 0.9800
C9 H9B 0.9800
C9 H9C 0.9800
C10 H10A 0.9800
C10 H10B 0.9800
C10 H10C 0.9800
N3 C15 1.396(3)
C15 C16 1.388(3)
C15 C20 1.392(3)
C16 C17 1.386(3)
C16 H16 0.9500
C17 C18 1.386(4)
C17 H17 0.9500
C18 C19 1.380(4)
C18 H18 0.9500
C19 C20 1.391(3)
C19 H19 0.9500
C21 C23 1.536(4)
C21 C22 1.539(5)
C21 H21 1.0000
C22 H22A 0.9800
C22 H22B 0.9800
C22 H22C 0.9800
C23 H23A 0.9800
C23 H23B 0.9800
C23 H23C 0.9800
C24 C25 1.531(4)
C24 C26 1.537(4)
C24 H24 1.0000
C26 H26A 0.9800
C26 H26B 0.9800
C26 H26C 0.9800
C25 H25A 0.9800
C25 H25B 0.9800
C25 H25C 0.9800
C27 C28 1.527(4)
C27 C29 1.539(4)
C27 H27 1.0000
C29 H29A 0.9800
C29 H29B 0.9800
C29 H29C 0.9800
C28 H28A 0.9800
C28 H28B 0.9800
C28 H28C 0.9800
